data_1528577
loop_
_publ_author_name
'Hirva, P.'
'Haukka, M.'
'Jakonen, M.'
'Pakkanen, T.A.'

_publ_section_title
;
 Growth of the metal framework in linear ruthenium and osmium carbonyls
;
_journal_name_full 'Inorganica Chimica Acta'
_journal_page_first 853
_journal_page_last 862
_journal_volume 359
_journal_year 2006
_chemical_formula_sum 'C4 Cl2 O4 Os'
_chemical_name_systematic 'Os (C O)4 Cl2'
_space_group_IT_number 136
_symmetry_space_group_name_Hall '-P 4n 2n'
_symmetry_space_group_name_H-M 'P 42/m n m'
_cell_angle_alpha 90
_cell_angle_beta 90
_cell_angle_gamma 90
_cell_formula_units_Z 2
_cell_length_a 5.8055
_cell_length_b 5.8055
_cell_length_c 11.626
_cell_volume 391.841
_citation_journal_id_ASTM ICHAA3
_cod_data_source_file Hirva_ICHAA3_2006_767.cif
_cod_data_source_block C4Cl2O4Os1
_cod_original_cell_volume 391.8408
_cod_original_formula_sum 'C4 Cl2 O4 Os1'
_cod_database_code 1528577

loop_
_symmetry_equiv_pos_as_xyz
x,y,z
-y+1/2,x+1/2,z+1/2
-x,-y,z
y+1/2,-x+1/2,z+1/2
x+1/2,-y+1/2,-z+1/2
y,x,-z
-x+1/2,y+1/2,-z+1/2
-y,-x,-z
-x,-y,-z
y-1/2,-x-1/2,-z-1/2
x,y,-z
-y-1/2,x-1/2,-z-1/2
-x-1/2,y-1/2,z-1/2
-y,-x,z
x-1/2,-y-1/2,z-1/2
y,x,z

loop_
_atom_site_label
_atom_site_type_symbol
_atom_site_fract_x
_atom_site_fract_y
_atom_site_fract_z
_atom_site_occupancy
_atom_site_U_iso_or_equiv
Os1 Os+2 1 0 0 1 0.0
O1 O-2 0.7394 0.2606 0.19312 1 0.0
C1 C+2 0.8308 0.1692 0.1212 1 0.0
Cl1 Cl-1 0.7068 -0.2932 0 1 0.0
